data_2206751
loop_
_publ_author_name
'Tobash, Paul H.'
'Bobev, Svilen'

_publ_section_title
;
 Cerium copper diantimonide, CeCu~0.93(1)~Sb~2~
;
_journal_coeditor_code MG6044
_journal_issue 9
_journal_name_full 'Acta Crystallographica Section E'
_journal_page_first i191
_journal_page_last i192
_journal_paper_doi 10.1107/S1600536805024505
_journal_volume 61
_journal_year 2005
_chemical_formula_iupac 'Ce Cu0.93 Sb2'
_chemical_formula_moiety 'Ce Cu0.93 Sb2'
_chemical_formula_sum 'Ce Cu0.93 Sb2'
_chemical_formula_weight 442.71
_chemical_name_common 'Cerium copper diantimonide'
_chemical_name_systematic
;
Cerium copper diantimonide
;
_space_group_IT_number 129
_symmetry_cell_setting tetragonal
_symmetry_space_group_name_Hall '-P 4a 2a'
_symmetry_space_group_name_H-M 'P 4/n m m :2'
_atom_sites_solution_primary direct
_atom_sites_solution_secondary difmap
_audit_creation_method SHELXL-97
_cell_angle_alpha 90.00
_cell_angle_beta 90.00
_cell_angle_gamma 90.00
_cell_formula_units_Z 2
_cell_length_a 4.3424(15)
_cell_length_b 4.3424(15)
_cell_length_c 10.221(7)
_cell_measurement_reflns_used 154
_cell_measurement_temperature 120(2)
_cell_measurement_theta_max 26.63
_cell_measurement_theta_min 1.99
_cell_volume 192.73(16)
_computing_cell_refinement 'SAINT (Bruker, 2002)'
_computing_data_collection 'SMART (Bruker, 2002)'
_computing_data_reduction 'SAINT (Bruker, 2002)'
_computing_molecular_graphics 'XP in SHELXTL'
_computing_publication_material SHELXL97
_computing_structure_refinement 'SHELXTL (Sheldrick, 2001)'
_computing_structure_solution 'SHELXTL (Sheldrick, 2001)'
_diffrn_ambient_temperature 120(2)
_diffrn_detector_area_resol_mean 8.3
_diffrn_measured_fraction_theta_full 1.000
_diffrn_measured_fraction_theta_max 1.000
_diffrn_measurement_device_type 'Bruker SMART APEX'
_diffrn_measurement_method \w
_diffrn_radiation_monochromator graphite
_diffrn_radiation_source 'fine-focus sealed tube'
_diffrn_radiation_type MoK\a
_diffrn_radiation_wavelength 0.71073
_diffrn_reflns_av_R_equivalents 0.0557
_diffrn_reflns_av_sigmaI/netI 0.0379
_diffrn_reflns_limit_h_max 3
_diffrn_reflns_limit_h_min -5
_diffrn_reflns_limit_k_max 5
_diffrn_reflns_limit_k_min -5
_diffrn_reflns_limit_l_max 12
_diffrn_reflns_limit_l_min -7
_diffrn_reflns_number 958
_diffrn_reflns_theta_full 26.63
_diffrn_reflns_theta_max 26.63
_diffrn_reflns_theta_min 1.99
_diffrn_standards_decay_% 0
_diffrn_standards_interval_count 0
_diffrn_standards_number 0
_exptl_absorpt_coefficient_mu 30.258
_exptl_absorpt_correction_T_max 0.4035
_exptl_absorpt_correction_T_min 0.3283
_exptl_absorpt_correction_type multi-scan
_exptl_absorpt_process_details '(SADABS; Sheldrick, 2003)'
_exptl_crystal_colour silver
_exptl_crystal_density_diffrn 7.629
_exptl_crystal_density_method 'not measured'
_exptl_crystal_description block
_exptl_crystal_F_000 374
_exptl_crystal_size_max 0.04
_exptl_crystal_size_mid 0.04
_exptl_crystal_size_min 0.03
_refine_diff_density_max 4.365
_refine_diff_density_min -2.947
_refine_ls_extinction_coef 0.006(2)
_refine_ls_extinction_expression Fc^*^=kFc[1+0.001xFc^2^\l^3^/sin(2\q)]^-1/4^
_refine_ls_extinction_method SHELXL97
_refine_ls_goodness_of_fit_ref 1.138
_refine_ls_matrix_type full
_refine_ls_number_parameters 12
_refine_ls_number_reflns 154
_refine_ls_number_restraints 0
_refine_ls_restrained_S_all 1.138
_refine_ls_R_factor_all 0.0537
_refine_ls_R_factor_gt 0.0447
_refine_ls_shift/su_max 0.000
_refine_ls_shift/su_mean 0.000
_refine_ls_structure_factor_coef Fsqd
_refine_ls_weighting_details 'calc w = 1/[\s^2^(Fo^2^)+(0.0679P)^2^+5.731P] where P = (Fo^2^+2Fc^2^)/3'
_refine_ls_weighting_scheme calc
_refine_ls_wR_factor_gt 0.1079
_refine_ls_wR_factor_ref 0.1195
_reflns_number_gt 133
_reflns_number_total 154
_reflns_threshold_expression I>2\s(I)
_cod_data_source_file mg6044.cif
_cod_data_source_block I
_cod_original_sg_symbol_H-M 'P 4/n m m'
_cod_database_code 2206751
_cod_database_fobs_code 2206751

loop_
_symmetry_equiv_pos_as_xyz
'x, y, z'
'-x+1/2, -y+1/2, z'
'-y+1/2, x, z'
'y, -x+1/2, z'
'-x, y+1/2, -z'
'x+1/2, -y, -z'
'y+1/2, x+1/2, -z'
'-y, -x, -z'
'-x, -y, -z'
'x-1/2, y-1/2, -z'
'y-1/2, -x, -z'
'-y, x-1/2, -z'
'x, -y-1/2, z'
'-x-1/2, y, z'
'-y-1/2, -x-1/2, z'
'y, x, z'

loop_
_atom_site_label
_atom_site_fract_x
_atom_site_fract_y
_atom_site_fract_z
_atom_site_U_iso_or_equiv
_atom_site_adp_type
_atom_site_calc_flag
_atom_site_refinement_flags
_atom_site_occupancy
_atom_site_type_symbol
Ce 0.2500 0.2500 0.24968(19) 0.0091(7) Uani d S 1 Ce
Sb1 0.2500 0.2500 0.8484(3) 0.0097(8) Uani d S 1 Sb
Sb2 0.7500 0.2500 0.5000 0.0109(8) Uani d S 1 Sb
Cu 0.7500 0.2500 0.0000 0.0092(12) Uani d SP 0.930(10) Cu

loop_
_atom_site_aniso_label
_atom_site_aniso_U_11
_atom_site_aniso_U_22
_atom_site_aniso_U_33
_atom_site_aniso_U_12
_atom_site_aniso_U_13
_atom_site_aniso_U_23
Ce 0.0077(9) 0.0077(9) 0.0119(14) 0.000 0.000 0.000
Sb1 0.0078(9) 0.0078(9) 0.0133(16) 0.000 0.000 0.000
Sb2 0.0091(9) 0.0091(9) 0.0145(16) 0.000 0.000 0.000
Cu 0.0087(16) 0.0087(16) 0.010(3) 0.000 0.000 0.000

loop_
_atom_type_symbol
_atom_type_description
_atom_type_scat_dispersion_real
_atom_type_scat_dispersion_imag
_atom_type_scat_source
Cu Cu 0.3201 1.2651 'International Tables Vol C Tables 4.2.6.8 and 6.1.1.4'
Sb Sb -0.5866 1.5461 'International Tables Vol C Tables 4.2.6.8 and 6.1.1.4'
Ce Ce -0.2486 2.6331 'International Tables Vol C Tables 4.2.6.8 and 6.1.1.4'

loop_
_geom_angle_atom_site_label_1
_geom_angle_atom_site_label_2
_geom_angle_atom_site_label_3
_geom_angle_site_symmetry_1
_geom_angle_site_symmetry_3
_geom_angle
Sb1 Ce Sb1 9_556 9_666 143.85(11)
Sb1 Ce Sb1 9_556 9_566 84.48(3)
Sb1 Ce Sb1 9_666 9_566 84.48(3)
Sb1 Ce Sb1 9_556 9_656 84.48(3)
Sb1 Ce Sb1 9_666 9_656 84.48(3)
Sb1 Ce Sb1 9_566 9_656 143.85(11)
Sb1 Ce Cu 9_556 9_655 47.79(4)
Sb1 Ce Cu 9_666 9_655 101.50(7)
Sb1 Ce Cu 9_566 9_655 101.50(7)
Sb1 Ce Cu 9_656 9_655 47.79(4)
Sb1 Ce Cu 9_556 1_455 47.79(4)
Sb1 Ce Cu 9_666 1_455 101.50(7)
Sb1 Ce Cu 9_566 1_455 47.79(4)
Sb1 Ce Cu 9_656 1_455 101.50(7)
Cu Ce Cu 9_655 1_455 54.54(4)
Sb1 Ce Cu 9_556 . 101.50(7)
Sb1 Ce Cu 9_666 . 47.79(4)
Sb1 Ce Cu 9_566 . 101.50(7)
Sb1 Ce Cu 9_656 . 47.79(4)
Cu Ce Cu 9_655 . 54.54(4)
Cu Ce Cu 1_455 . 80.78(6)
Sb1 Ce Cu 9_556 9_665 101.50(7)
Sb1 Ce Cu 9_666 9_665 47.79(4)
Sb1 Ce Cu 9_566 9_665 47.79(4)
Sb1 Ce Cu 9_656 9_665 101.50(7)
Cu Ce Cu 9_655 9_665 80.78(6)
Cu Ce Cu 1_455 9_665 54.54(4)
Cu Ce Cu . 9_665 54.54(4)
Sb1 Ce Sb2 9_556 9_666 132.18(5)
Sb1 Ce Sb2 9_666 9_666 78.56(5)
Sb1 Ce Sb2 9_566 9_666 78.56(5)
Sb1 Ce Sb2 9_656 9_666 132.18(5)
Cu Ce Sb2 9_655 9_666 179.93(4)
Cu Ce Sb2 1_455 9_666 125.50(3)
Cu Ce Sb2 . 9_666 125.50(3)
Cu Ce Sb2 9_665 9_666 99.29(4)
Sb1 Ce Sb2 9_556 . 132.18(5)
Sb1 Ce Sb2 9_666 . 78.56(5)
Sb1 Ce Sb2 9_566 . 132.18(5)
Sb1 Ce Sb2 9_656 . 78.56(5)
Cu Ce Sb2 9_655 . 125.50(3)
Cu Ce Sb2 1_455 . 179.93(4)
Cu Ce Sb2 . . 99.29(4)
Cu Ce Sb2 9_665 . 125.50(3)
Sb2 Ce Sb2 9_666 . 54.46(4)
Sb1 Ce Sb2 9_556 9_656 78.56(5)
Sb1 Ce Sb2 9_666 9_656 132.18(5)
Sb1 Ce Sb2 9_566 9_656 132.18(5)
Sb1 Ce Sb2 9_656 9_656 78.56(5)
Cu Ce Sb2 9_655 9_656 99.29(4)
Cu Ce Sb2 1_455 9_656 125.50(3)
Cu Ce Sb2 . 9_656 125.50(3)
Cu Ce Sb2 9_665 9_656 179.93(4)
Sb2 Ce Sb2 9_666 9_656 80.64(6)
Sb2 Ce Sb2 . 9_656 54.46(4)
Sb1 Ce Sb2 9_556 1_455 78.56(5)
Sb1 Ce Sb2 9_666 1_455 132.18(5)
Sb1 Ce Sb2 9_566 1_455 78.56(5)
Sb1 Ce Sb2 9_656 1_455 132.18(5)
Cu Ce Sb2 9_655 1_455 125.50(3)
Cu Ce Sb2 1_455 1_455 99.29(4)
Cu Ce Sb2 . 1_455 179.93(4)
Cu Ce Sb2 9_665 1_455 125.50(3)
Sb2 Ce Sb2 9_666 1_455 54.46(4)
Sb2 Ce Sb2 . 1_455 80.64(6)
Sb2 Ce Sb2 9_656 1_455 54.46(4)
Sb2 Sb2 Sb2 9_766 9_656 180.0
Sb2 Sb2 Sb2 9_766 9_666 90.0
Sb2 Sb2 Sb2 9_656 9_666 90.0
Sb2 Sb2 Sb2 9_766 9_756 90.0
Sb2 Sb2 Sb2 9_656 9_756 90.0
Sb2 Sb2 Sb2 9_666 9_756 180.0
Sb2 Sb2 Ce 9_766 9_666 62.772(19)
Sb2 Sb2 Ce 9_656 9_666 117.228(19)
Sb2 Sb2 Ce 9_666 9_666 62.772(18)
Sb2 Sb2 Ce 9_756 9_666 117.228(18)
Sb2 Sb2 Ce 9_766 9_656 117.228(18)
Sb2 Sb2 Ce 9_656 9_656 62.772(18)
Sb2 Sb2 Ce 9_666 9_656 117.228(19)
Sb2 Sb2 Ce 9_756 9_656 62.772(19)
Ce Sb2 Ce 9_666 9_656 80.64(6)
Sb2 Sb2 Ce 9_766 1_655 62.772(18)
Sb2 Sb2 Ce 9_656 1_655 117.228(18)
Sb2 Sb2 Ce 9_666 1_655 117.228(19)
Sb2 Sb2 Ce 9_756 1_655 62.772(19)
Ce Sb2 Ce 9_666 1_655 125.54(4)
Ce Sb2 Ce 9_656 1_655 125.54(4)
Sb2 Sb2 Ce 9_766 . 117.228(19)
Sb2 Sb2 Ce 9_656 . 62.772(19)
Sb2 Sb2 Ce 9_666 . 62.772(19)
Sb2 Sb2 Ce 9_756 . 117.228(19)
Ce Sb2 Ce 9_666 . 125.54(4)
Ce Sb2 Ce 9_656 . 125.54(4)
Ce Sb2 Ce 1_655 . 80.64(6)
Sb1 Cu Sb1 9_666 1_554 109.73(5)
Sb1 Cu Sb1 9_666 9_656 108.96(10)
Sb1 Cu Sb1 1_554 9_656 109.73(5)
Sb1 Cu Sb1 9_666 1_654 109.73(5)
Sb1 Cu Sb1 1_554 1_654 108.96(10)
Sb1 Cu Sb1 9_656 1_654 109.73(5)
Sb1 Cu Ce 9_666 . 63.74(4)
Sb1 Cu Ce 1_554 . 85.13(7)
Sb1 Cu Ce 9_656 . 63.74(4)
Sb1 Cu Ce 1_654 . 165.91(5)
Sb1 Cu Ce 9_666 1_655 63.74(4)
Sb1 Cu Ce 1_554 1_655 165.91(5)
Sb1 Cu Ce 9_656 1_655 63.74(4)
Sb1 Cu Ce 1_654 1_655 85.13(7)
Ce Cu Ce . 1_655 80.78(6)
Sb1 Cu Ce 9_666 9_655 165.91(5)
Sb1 Cu Ce 1_554 9_655 63.74(4)
Sb1 Cu Ce 9_656 9_655 85.13(7)
Sb1 Cu Ce 1_654 9_655 63.74(4)
Ce Cu Ce . 9_655 125.46(4)
Ce Cu Ce 1_655 9_655 125.46(4)
Sb1 Cu Ce 9_666 9_665 85.13(7)
Sb1 Cu Ce 1_554 9_665 63.74(4)
Sb1 Cu Ce 9_656 9_665 165.91(5)
Sb1 Cu Ce 1_654 9_665 63.74(4)
Ce Cu Ce . 9_665 125.46(4)
Ce Cu Ce 1_655 9_665 125.46(4)
Ce Cu Ce 9_655 9_665 80.78(6)
Cu Sb1 Cu 9_666 1_556 70.27(5)
Cu Sb1 Cu 9_666 9_656 108.96(10)
Cu Sb1 Cu 1_556 9_656 70.27(5)
Cu Sb1 Cu 9_666 1_456 70.27(5)
Cu Sb1 Cu 1_556 1_456 108.96(10)
Cu Sb1 Cu 9_656 1_456 70.27(5)
Cu Sb1 Ce 9_666 9_556 136.67(4)
Cu Sb1 Ce 1_556 9_556 136.67(4)
Cu Sb1 Ce 9_656 9_556 68.48(4)
Cu Sb1 Ce 1_456 9_556 68.48(4)
Cu Sb1 Ce 9_666 9_666 68.48(4)
Cu Sb1 Ce 1_556 9_666 68.48(4)
Cu Sb1 Ce 9_656 9_666 136.67(4)
Cu Sb1 Ce 1_456 9_666 136.67(4)
Ce Sb1 Ce 9_556 9_666 143.85(11)
Cu Sb1 Ce 9_666 9_656 136.67(4)
Cu Sb1 Ce 1_556 9_656 68.48(4)
Cu Sb1 Ce 9_656 9_656 68.48(4)
Cu Sb1 Ce 1_456 9_656 136.67(4)
Ce Sb1 Ce 9_556 9_656 84.48(3)
Ce Sb1 Ce 9_666 9_656 84.48(3)
Cu Sb1 Ce 9_666 9_566 68.48(4)
Cu Sb1 Ce 1_556 9_566 136.67(4)
Cu Sb1 Ce 9_656 9_566 136.67(4)
Cu Sb1 Ce 1_456 9_566 68.48(4)
Ce Sb1 Ce 9_556 9_566 84.48(3)
Ce Sb1 Ce 9_666 9_566 84.48(3)
Ce Sb1 Ce 9_656 9_566 143.85(11)

loop_
_geom_bond_atom_site_label_1
_geom_bond_atom_site_label_2
_geom_bond_site_symmetry_2
_geom_bond_distance
_geom_bond_publ_flag
Ce Sb1 9_556 3.2299(14) y
Ce Sb1 9_666 3.2299(14) ?
Ce Sb1 9_566 3.2299(14) ?
Ce Sb1 9_656 3.2299(14) ?
Ce Cu 9_655 3.351(2) ?
Ce Cu 1_455 3.351(2) ?
Ce Cu . 3.351(2) y
Ce Cu 9_665 3.351(2) ?
Ce Sb2 9_666 3.356(2) y
Ce Sb2 . 3.356(2) ?
Ce Sb2 9_656 3.356(2) ?
Ce Sb2 1_455 3.356(2) ?
Sb2 Sb2 9_766 3.0705(11) y
Sb2 Sb2 9_656 3.0705(11) y
Sb2 Sb2 9_666 3.0705(11) ?
Sb2 Sb2 9_756 3.0705(11) ?
Sb2 Ce 9_666 3.356(2) ?
Sb2 Ce 9_656 3.356(2) ?
Sb2 Ce 1_655 3.356(2) ?
Cu Sb1 9_666 2.6675(18) y
Cu Sb1 1_554 2.6675(18) ?
Cu Sb1 9_656 2.6675(18) ?
Cu Sb1 1_654 2.6675(18) ?
Cu Ce 1_655 3.351(2) ?
Cu Ce 9_655 3.351(2) ?
Cu Ce 9_665 3.351(2) ?
Sb1 Cu 9_666 2.6676(18) ?
Sb1 Cu 1_556 2.6676(18) ?
Sb1 Cu 9_656 2.6676(18) ?
Sb1 Cu 1_456 2.6676(18) ?
Sb1 Ce 9_556 3.2299(14) ?
Sb1 Ce 9_666 3.2299(15) ?
Sb1 Ce 9_656 3.2299(14) ?
Sb1 Ce 9_566 3.2299(15) ?
